data_1504269
loop_
_publ_author_name
'Raffa, Guillaume'
'Rusch, Marion'
'Balme, Genevi\`eve'
'Monteiro, Nuno'

_publ_section_title
;
 A Pd-catalyzed heteroannulation approach to 2,3-disubstituted
 furo[3,2-c]coumarins.
;
_journal_issue 22
_journal_name_full 'Organic letters'
_journal_page_first 5254
_journal_page_last 5257
_journal_paper_doi 10.1021/ol902189q
_journal_volume 11
_journal_year 2009
_chemical_formula_moiety 'C24 H16 N2 O4'
_chemical_formula_sum 'C24 H16 N2 O4'
_chemical_formula_weight 396.40
_space_group_IT_number 14
_symmetry_cell_setting monoclinic
_symmetry_space_group_name_Hall '-P 2ybc'
_symmetry_space_group_name_H-M 'P 1 21/c 1'
_atom_sites_solution_hydrogens geom
_atom_sites_solution_primary direct
_cell_angle_alpha 90
_cell_angle_beta 98.460(10)
_cell_angle_gamma 90
_cell_formula_units_Z 4
_cell_length_a 15.538(2)
_cell_length_b 7.3010(8)
_cell_length_c 16.871(2)
_cell_measurement_reflns_used 2622
_cell_measurement_temperature 293
_cell_measurement_theta_max 29.0306
_cell_measurement_theta_min 2.6431
_cell_volume 1893.1(4)
_computing_cell_refinement
;
CrysAlisPro, Oxford Diffraction Ltd.,
Version 1.171.33.34d (release 27-02-2009 CrysAlis171 .NET)
(compiled Feb 27 2009,15:38:38)
;
_computing_data_collection
;
CrysAlisPro, Oxford Diffraction Ltd.,
Version 1.171.33.34d (release 27-02-2009 CrysAlis171 .NET)
(compiled Feb 27 2009,15:38:38)
;
_computing_data_reduction
;
CrysAlisPro, Oxford Diffraction Ltd.,
Version 1.171.33.34d (release 27-02-2009 CrysAlis171 .NET)
(compiled Feb 27 2009,15:38:38)
;
_computing_molecular_graphics 'CAMERON (Watkin et al., 1996)'
_computing_publication_material 'CRYSTALS (Betteridge et al., 2003)'
_computing_structure_refinement 'CRYSTALS (Betteridge et al., 2003)'
_computing_structure_solution 'SIR97 (Altomare et al., 1999)'
_diffrn_ambient_temperature 293
_diffrn_measured_fraction_theta_full 0.996
_diffrn_measured_fraction_theta_max 0.843
_diffrn_measurement_device 'Oxford Diffraction XCALIBUR'
_diffrn_measurement_device_type Area
_diffrn_measurement_method \w
_diffrn_radiation_monochromator graphite
_diffrn_radiation_type 'Mo K\a'
_diffrn_radiation_wavelength 0.71069
_diffrn_reflns_av_R_equivalents 0.023
_diffrn_reflns_limit_h_max 20
_diffrn_reflns_limit_h_min -19
_diffrn_reflns_limit_k_max 9
_diffrn_reflns_limit_k_min -5
_diffrn_reflns_limit_l_max 21
_diffrn_reflns_limit_l_min -13
_diffrn_reflns_number 8628
_diffrn_reflns_theta_full 25.016
_diffrn_reflns_theta_max 29.0306
_diffrn_reflns_theta_min 2.6431
_diffrn_standards_number 0
_exptl_absorpt_coefficient_mu 0.096
_exptl_absorpt_correction_type none
_exptl_crystal_colour colorless
_exptl_crystal_density_diffrn 1.391
_exptl_crystal_density_method 'not measured'
_exptl_crystal_description plate
_exptl_crystal_F_000 824
_exptl_crystal_size_max 0.48
_exptl_crystal_size_mid 0.4
_exptl_crystal_size_min 0.05
_refine_diff_density_max 0.26
_refine_diff_density_min -0.29
_refine_ls_extinction_method None
_refine_ls_goodness_of_fit_ref 0.9333
_refine_ls_hydrogen_treatment none
_refine_ls_matrix_type full
_refine_ls_number_parameters 271
_refine_ls_number_reflns 4256
_refine_ls_number_restraints 0
_refine_ls_R_factor_all 0.0778
_refine_ls_R_factor_gt 0.0440
_refine_ls_shift/su_max 0.0003538
_refine_ls_shift/su_mean 3.0843403
_refine_ls_structure_factor_coef Fsqd
_refine_ls_weighting_details
;
 Method= Modified Sheldrick 
 w=1/[\s^2^(F^2^) + ( 0.08P)^2^ + 0.10P] 
 ,where P=(max(Fo^2^,0) + 2Fc^2^)/3 
;
_refine_ls_weighting_scheme calc
_refine_ls_wR_factor_all 0.1359
_refine_ls_wR_factor_gt 0.1265
_refine_ls_wR_factor_ref 0.1359
_reflns_limit_h_max 20
_reflns_limit_h_min -19
_reflns_limit_k_max 9
_reflns_limit_k_min 0
_reflns_limit_l_max 21
_reflns_limit_l_min 0
_reflns_number_gt 2491
_reflns_number_total 4270
_reflns_threshold_expression I>2.0\s(I)
_oxford_diffrn_Wilson_B_factor 0.00
_oxford_diffrn_Wilson_scale 0.00
_oxford_refine_ls_r_factor_ref 0.0778
_oxford_refine_ls_scale 3.55(6)
_oxford_reflns_number_all 4256
_oxford_reflns_threshold_expression_ref I>-10.0\s(I)
_cod_data_source_file ol902189q_si_002.cif
_cod_data_source_block 1
_cod_depositor_comments
;
The following automatic conversions were performed:

'_symmetry_cell_setting' value 'Monoclinic' changed to 'monoclinic'
according to /home/saulius/struct/CIF-dictionaries/cif_core.dic
dictionary named 'cif_core.dic' version 2.4.2 from 2011-04-26.

Automatic conversion script
Id: cif_fix_values 1715 2011-07-08 13:25:40Z adriana 
;
_cod_original_sg_symbol_H-M 'P 1 21/c 1 '
_cod_database_code 1504269

loop_
_symmetry_equiv_pos_as_xyz
x,y,z
-x,-y,-z
-x,y+1/2,-z+1/2
x,-y+1/2,z+1/2

loop_
_atom_site_label
_atom_site_type_symbol
_atom_site_fract_x
_atom_site_fract_y
_atom_site_fract_z
_atom_site_U_iso_or_equiv
_atom_site_occupancy
_atom_site_adp_type
_atom_site_refinement_flags_posn
O1 O 0.38982(7) 0.06065(18) 0.11195(7) 0.0546 1.0000 Uani .
C2 C 0.43816(10) 0.0665(2) 0.18489(10) 0.0488 1.0000 Uani .
N3 N 0.52545(8) 0.0717(2) 0.19050(9) 0.0565 1.0000 Uani .
C4 C 0.57156(11) 0.0703(2) 0.26815(12) 0.0558 1.0000 Uani .
C5 C 0.52649(10) 0.0753(2) 0.33448(11) 0.0550 1.0000 Uani .
C6 C 0.43030(11) 0.0813(3) 0.32695(10) 0.0546 1.0000 Uani .
C7 C 0.38800(10) 0.0674(2) 0.24548(10) 0.0467 1.0000 Uani .
C8 C 0.29897(10) 0.0614(2) 0.20494(9) 0.0457 1.0000 Uani .
C9 C 0.30284(10) 0.0555(2) 0.12542(10) 0.0485 1.0000 Uani .
C10 C 0.24098(10) 0.0347(2) 0.05173(10) 0.0490 1.0000 Uani .
C11 C 0.25924(12) 0.1118(3) -0.01999(10) 0.0573 1.0000 Uani .
C12 C 0.20265(13) 0.0879(3) -0.08952(11) 0.0675 1.0000 Uani .
C13 C 0.12677(14) -0.0092(3) -0.08956(12) 0.0704 1.0000 Uani .
C14 C 0.10715(12) -0.0857(3) -0.01923(12) 0.0661 1.0000 Uani .
C15 C 0.16444(11) -0.0652(3) 0.05106(10) 0.0562 1.0000 Uani .
H151 H 0.1532 -0.1218 0.0975 0.0695 1.0000 Uiso R
H141 H 0.0552 -0.1547 -0.0176 0.0819 1.0000 Uiso R
H131 H 0.0865 -0.0229 -0.1377 0.0871 1.0000 Uiso R
H121 H 0.2160 0.1364 -0.1384 0.0854 1.0000 Uiso R
H111 H 0.3113 0.1804 -0.0198 0.0742 1.0000 Uiso R
C21 C 0.21864(10) 0.0677(2) 0.24285(9) 0.0446 1.0000 Uani .
C22 C 0.14750(9) 0.1714(3) 0.20812(9) 0.0488 1.0000 Uani .
C23 C 0.07205(10) 0.1775(3) 0.24193(9) 0.0500 1.0000 Uani .
C24 C 0.06817(10) 0.0815(3) 0.31151(10) 0.0500 1.0000 Uani .
N25 N -0.01236(10) 0.0892(3) 0.34714(10) 0.0661 1.0000 Uani .
O26 O -0.07318(10) 0.1764(3) 0.31243(10) 0.0989 1.0000 Uani .
O27 O -0.01695(10) 0.0045(3) 0.40803(10) 0.1030 1.0000 Uani .
C28 C 0.13716(11) -0.0214(3) 0.34823(10) 0.0542 1.0000 Uani .
C29 C 0.21212(10) -0.0282(3) 0.31293(10) 0.0519 1.0000 Uani .
H291 H 0.2578 -0.1003 0.3361 0.0650 1.0000 Uiso R
H281 H 0.1326 -0.0798 0.3975 0.0689 1.0000 Uiso R
H231 H 0.0231 0.2458 0.2161 0.0637 1.0000 Uiso R
H221 H 0.1512 0.2409 0.1621 0.0626 1.0000 Uiso R
O34 O 0.39240(8) 0.0950(2) 0.38621(7) 0.0811 1.0000 Uani .
C35 C 0.57475(12) 0.0731(3) 0.41174(13) 0.0693 1.0000 Uani .
C36 C 0.66435(14) 0.0665(3) 0.42295(16) 0.0812 1.0000 Uani .
C37 C 0.70772(13) 0.0621(3) 0.35712(17) 0.0810 1.0000 Uani .
C38 C 0.66329(12) 0.0641(3) 0.28100(15) 0.0706 1.0000 Uani .
H381 H 0.6917 0.0595 0.2340 0.0912 1.0000 Uiso R
H371 H 0.7695 0.0579 0.3675 0.1008 1.0000 Uiso R
H361 H 0.6947 0.0637 0.4749 0.1014 1.0000 Uiso R
H351 H 0.5442 0.0752 0.4535 0.0853 1.0000 Uiso R
C43 C 0.56723(13) 0.0768(3) 0.11777(13) 0.0810 1.0000 Uani .
H432 H 0.6064 0.1764 0.1196 0.1266 1.0000 Uiso R
H433 H 0.5235 0.0920 0.0711 0.1262 1.0000 Uiso R
H431 H 0.5978 -0.0350 0.1146 0.1267 1.0000 Uiso R

loop_
_atom_site_aniso_label
_atom_site_aniso_U_11
_atom_site_aniso_U_22
_atom_site_aniso_U_33
_atom_site_aniso_U_23
_atom_site_aniso_U_13
_atom_site_aniso_U_12
O1 0.0500(6) 0.0607(8) 0.0578(7) -0.0024(6) 0.0233(5) -0.0008(6)
C2 0.0463(9) 0.0445(10) 0.0584(10) -0.0034(9) 0.0169(7) -0.0017(7)
N3 0.0458(8) 0.0574(10) 0.0711(10) -0.0056(8) 0.0243(7) -0.0017(7)
C4 0.0475(9) 0.0404(10) 0.0809(13) -0.0043(10) 0.0140(9) -0.0016(8)
C5 0.0487(9) 0.0448(10) 0.0715(11) -0.0015(10) 0.0083(8) -0.0023(8)
C6 0.0503(9) 0.0563(11) 0.0590(10) -0.0037(10) 0.0143(8) -0.0017(8)
C7 0.0421(8) 0.0433(10) 0.0571(9) -0.0022(9) 0.0155(7) 0.0012(7)
C8 0.0451(8) 0.0452(10) 0.0492(9) -0.0001(8) 0.0152(7) 0.0022(7)
C9 0.0458(8) 0.0472(11) 0.0565(9) 0.0010(9) 0.0202(7) 0.0010(7)
C10 0.0531(9) 0.0488(11) 0.0478(9) -0.0005(8) 0.0167(7) 0.0042(8)
C11 0.0613(10) 0.0586(12) 0.0558(10) 0.0066(10) 0.0217(8) 0.0059(9)
C12 0.0816(13) 0.0714(14) 0.0513(10) 0.0103(11) 0.0157(10) 0.0132(11)
C13 0.0792(13) 0.0726(15) 0.0565(11) -0.0017(11) 0.0003(10) 0.0074(11)
C14 0.0612(11) 0.0666(14) 0.0707(12) -0.0097(12) 0.0106(9) -0.0044(10)
C15 0.0600(10) 0.0593(12) 0.0525(10) -0.0010(9) 0.0189(8) -0.0035(9)
C21 0.0443(8) 0.0471(10) 0.0446(8) -0.0051(8) 0.0138(7) -0.0003(7)
C22 0.0500(9) 0.0531(11) 0.0447(8) 0.0014(8) 0.0117(7) 0.0032(8)
C23 0.0447(8) 0.0537(11) 0.0523(9) -0.0041(9) 0.0100(7) 0.0056(8)
C24 0.0447(8) 0.0564(11) 0.0524(9) -0.0088(9) 0.0187(7) -0.0037(8)
N25 0.0579(9) 0.0789(12) 0.0675(10) -0.0114(10) 0.0288(8) -0.0012(9)
O26 0.0654(9) 0.1273(15) 0.1132(12) 0.0139(11) 0.0440(8) 0.0298(10)
O27 0.0858(10) 0.1523(17) 0.0820(10) 0.0199(11) 0.0491(8) 0.0087(11)
C28 0.0564(10) 0.0594(12) 0.0493(9) 0.0030(9) 0.0160(8) -0.0038(9)
C29 0.0461(8) 0.0591(12) 0.0519(9) 0.0040(9) 0.0115(7) 0.0033(8)
O34 0.0602(8) 0.1290(14) 0.0563(7) -0.0127(9) 0.0162(6) -0.0046(8)
C35 0.0592(11) 0.0686(14) 0.0783(13) 0.0006(11) 0.0039(10) -0.0087(10)
C36 0.0608(12) 0.0753(16) 0.1014(16) 0.0009(14) -0.0089(12) -0.0053(11)
C37 0.0470(10) 0.0628(14) 0.130(2) -0.0088(14) 0.0020(12) -0.0012(10)
C38 0.0484(10) 0.0580(13) 0.1077(17) -0.0084(13) 0.0190(11) -0.0029(9)
C43 0.0621(11) 0.0984(18) 0.0920(15) -0.0092(14) 0.0427(11) -0.0088(11)

loop_
_atom_type_symbol
_atom_type_scat_dispersion_real
_atom_type_scat_dispersion_imag
_atom_type_scat_Cromer_Mann_a1
_atom_type_scat_Cromer_Mann_b1
_atom_type_scat_Cromer_Mann_a2
_atom_type_scat_Cromer_Mann_b2
_atom_type_scat_Cromer_Mann_a3
_atom_type_scat_Cromer_Mann_b3
_atom_type_scat_Cromer_Mann_a4
_atom_type_scat_Cromer_Mann_b4
_atom_type_scat_Cromer_Mann_c
_atom_type_scat_source
C 0.0033 0.0016 2.3100 20.8439 1.0200 10.2075 1.5886 0.5687 0.8650 51.6512 0.2156 'International Tables Vol C 4.2.6.8 and 6.1.1.4'
H 0.0000 0.0000 0.4930 10.5109 0.3229 26.1257 0.1402 3.1424 0.0408 57.7998 0.0030 'International Tables Vol C 4.2.6.8 and 6.1.1.4'
O 0.0106 0.0060 3.0485 13.2771 2.2868 5.7011 1.5463 0.3239 0.8670 32.9089 0.2508 'International Tables Vol C 4.2.6.8 and 6.1.1.4'
S 0.1246 0.1234 6.9053 1.4679 5.2034 22.2151 1.4379 0.2536 1.5863 56.1720 0.8669 'International Tables Vol C 4.2.6.8 and 6.1.1.4'
N 0.0061 0.0033 12.2126 0.0057 3.1322 9.8933 2.0125 28.9975 1.1663 0.5826 -11.5290 'International Tables Vol C 4.2.6.8 and 6.1.1.4'

loop_
_geom_angle_atom_site_label_1
_geom_angle_atom_site_label_2
_geom_angle_atom_site_label_3
_geom_angle
_geom_angle_publ_flag
C2 O1 C9 105.91(11) yes
O1 C2 N3 119.12(14) yes
O1 C2 C7 112.30(13) yes
N3 C2 C7 128.58(16) yes
C2 N3 C4 115.97(14) yes
C2 N3 C43 120.39(16) yes
C4 N3 C43 123.64(14) yes
N3 C4 C5 119.97(14) yes
N3 C4 C38 120.75(17) yes
C5 C4 C38 119.29(18) yes
C4 C5 C6 123.17(16) yes
C4 C5 C35 118.56(16) yes
C6 C5 C35 118.27(16) yes
C5 C6 C7 113.16(14) yes
C5 C6 O34 121.83(16) yes
C7 C6 O34 125.00(15) yes
C6 C7 C2 118.84(14) yes
C6 C7 C8 136.31(14) yes
C2 C7 C8 104.78(14) yes
C7 C8 C9 106.87(13) yes
C7 C8 C21 126.85(14) yes
C9 C8 C21 126.25(15) yes
O1 C9 C8 110.13(14) yes
O1 C9 C10 113.13(13) yes
C8 C9 C10 136.62(14) yes
C9 C10 C11 120.08(15) yes
C9 C10 C15 120.94(15) yes
C11 C10 C15 118.96(16) yes
C10 C11 C12 120.17(18) yes
C10 C11 H111 119.3 no
C12 C11 H111 120.5 no
C11 C12 C13 120.54(18) yes
C11 C12 H121 120.1 no
C13 C12 H121 119.3 no
C12 C13 C14 120.26(19) yes
C12 C13 H131 120.6 no
C14 C13 H131 119.2 no
C13 C14 C15 119.74(19) yes
C13 C14 H141 122.0 no
C15 C14 H141 118.2 no
C10 C15 C14 120.31(17) yes
C10 C15 H151 119.6 no
C14 C15 H151 120.0 no
C8 C21 C22 120.01(14) yes
C8 C21 C29 121.45(14) yes
C22 C21 C29 118.54(14) yes
C21 C22 C23 120.88(15) yes
C21 C22 H221 120.0 no
C23 C22 H221 119.1 no
C22 C23 C24 118.92(15) yes
C22 C23 H231 119.6 no
C24 C23 H231 121.4 no
C23 C24 N25 118.51(16) yes
C23 C24 C28 122.14(14) yes
N25 C24 C28 119.35(16) yes
C24 N25 O26 118.17(17) yes
C24 N25 O27 119.26(17) yes
O26 N25 O27 122.53(16) yes
C24 C28 C29 118.26(16) yes
C24 C28 H281 119.1 no
C29 C28 H281 122.6 no
C21 C29 C28 121.26(16) yes
C21 C29 H291 120.0 no
C28 C29 H291 118.8 no
C5 C35 C36 121.2(2) yes
C5 C35 H351 116.9 no
C36 C35 H351 121.9 no
C35 C36 C37 119.5(2) yes
C35 C36 H361 119.4 no
C37 C36 H361 121.0 no
C36 C37 C38 121.11(19) yes
C36 C37 H371 116.9 no
C38 C37 H371 122.0 no
C4 C38 C37 120.3(2) yes
C4 C38 H381 116.7 no
C37 C38 H381 123.0 no
N3 C43 H432 110.6 no
N3 C43 H433 109.8 no
H432 C43 H433 108.1 no
N3 C43 H431 108.2 no
H432 C43 H431 109.7 no
H433 C43 H431 110.5 no

loop_
_geom_bond_atom_site_label_1
_geom_bond_atom_site_label_2
_geom_bond_distance
_geom_bond_publ_flag
O1 C2 1.345(2) yes
O1 C9 1.4037(18) yes
C2 N3 1.346(2) yes
C2 C7 1.374(2) yes
N3 C4 1.398(2) yes
N3 C43 1.471(2) yes
C4 C5 1.405(2) yes
C4 C38 1.411(2) yes
C5 C6 1.482(2) yes
C5 C35 1.405(3) yes
C6 C7 1.437(2) yes
C6 O34 1.2366(19) yes
C7 C8 1.451(2) yes
C8 C9 1.352(2) yes
C8 C21 1.485(2) yes
C9 C10 1.463(2) yes
C10 C11 1.401(2) yes
C10 C15 1.394(2) yes
C11 C12 1.370(2) yes
C11 H111 0.951 no
C12 C13 1.376(3) yes
C12 H121 0.949 no
C13 C14 1.385(3) yes
C13 H131 0.954 no
C14 C15 1.382(2) yes
C14 H141 0.956 no
C15 H151 0.926 no
C21 C22 1.396(2) yes
C21 C29 1.391(2) yes
C22 C23 1.378(2) yes
C22 H221 0.936 no
C23 C24 1.376(2) yes
C23 H231 0.959 no
C24 N25 1.467(2) yes
C24 C28 1.379(3) yes
N25 O26 1.216(2) yes
N25 O27 1.210(2) yes
C28 C29 1.385(2) yes
C28 H281 0.946 no
C29 H291 0.924 no
C35 C36 1.378(3) yes
C35 H351 0.906 no
C36 C37 1.382(3) yes
C36 H361 0.932 no
C37 C38 1.366(3) yes
C37 H371 0.951 no
C38 H381 0.963 no
C43 H432 0.946 no
C43 H433 0.968 no
C43 H431 0.949 no

loop_
_geom_hbond_atom_site_label_D
_geom_hbond_atom_site_label_H
_geom_hbond_atom_site_label_A
_geom_hbond_site_symmetry_A
_geom_hbond_angle_DHA
_geom_hbond_distance_DH
_geom_hbond_distance_HA
_geom_hbond_distance_DA
_geom_hbond_publ_flag
C15 H151 O26 3_545 158 0.93 2.56 3.440(3) yes
